data_7710519
loop_
_publ_author_name
'Wohltmann, Wiebke Marie'
'Schmidtmann, Marc'
'M\"uller, Thomas'

_publ_section_title
;
 Covalent triflates as synthons for silolyl- and germolyl cations
;
_journal_name_full 'Dalton Transactions'
_journal_paper_doi 10.1039/D2DT01446G
_journal_year 2022
_chemical_formula_structural '[GeC4(CH3)2(Si(CH3)3)2(C6H5)(C7H12N2)] [CF3SO3]'
_chemical_formula_sum 'C26 H41 F3 Ge N2 O3 S Si2'
_chemical_formula_weight 647.44
_space_group_crystal_system triclinic
_space_group_IT_number 2
_space_group_name_Hall '-P 1'
_space_group_name_H-M_alt 'P -1'
_atom_sites_solution_hydrogens difmap
_atom_sites_solution_primary direct
_atom_sites_solution_secondary difmap
_audit_creation_method SHELXL-2018/3
_audit_update_record
;
2022-05-03 deposited with the CCDC.	2022-06-09 downloaded from the CCDC.
;
_cell_angle_alpha 85.5562(19)
_cell_angle_beta 89.910(2)
_cell_angle_gamma 75.0746(18)
_cell_formula_units_Z 4
_cell_length_a 9.5398(5)
_cell_length_b 15.2690(8)
_cell_length_c 22.8374(12)
_cell_measurement_reflns_used 9926
_cell_measurement_temperature 100(2)
_cell_measurement_theta_max 36.09
_cell_measurement_theta_min 2.17
_cell_volume 3204.1(3)
_computing_cell_refinement 'Bruker SAINT V8.40A'
_computing_data_collection 'Bruker APEX3'
_computing_data_reduction 'Bruker SAINT V8.40A'
_computing_structure_refinement 'SHELXL-2018/3 (Sheldrick, 2018)'
_computing_structure_solution 'SHELXS-2013/1 (Sheldrick, 2013)'
_diffrn_ambient_temperature 100(2)
_diffrn_measured_fraction_theta_full 1.000
_diffrn_measured_fraction_theta_max 1.000
_diffrn_measurement_device_type 'Bruker Photon III CPAD'
_diffrn_measurement_method '\f and \w scans'
_diffrn_radiation_type MoK\a
_diffrn_radiation_wavelength 0.71073
_diffrn_reflns_av_R_equivalents 0.0395
_diffrn_reflns_av_unetI/netI 0.0199
_diffrn_reflns_Laue_measured_fraction_full 1.000
_diffrn_reflns_Laue_measured_fraction_max 1.000
_diffrn_reflns_limit_h_max 15
_diffrn_reflns_limit_h_min -15
_diffrn_reflns_limit_k_max 25
_diffrn_reflns_limit_k_min -25
_diffrn_reflns_limit_l_max 38
_diffrn_reflns_limit_l_min -38
_diffrn_reflns_number 331258
_diffrn_reflns_point_group_measured_fraction_full 1.000
_diffrn_reflns_point_group_measured_fraction_max 1.000
_diffrn_reflns_theta_full 25.242
_diffrn_reflns_theta_max 36.318
_diffrn_reflns_theta_min 1.385
_diffrn_source 'I\mS microfocus'
_exptl_absorpt_coefficient_mu 1.142
_exptl_absorpt_correction_T_max 1.0000
_exptl_absorpt_correction_T_min 0.9220
_exptl_absorpt_correction_type multi-scan
_exptl_absorpt_process_details 'SADABS-2016/2 (Sheldrick)'
_exptl_crystal_colour colourless
_exptl_crystal_density_diffrn 1.342
_exptl_crystal_description block
_exptl_crystal_F_000 1352
_exptl_crystal_size_max 0.150
_exptl_crystal_size_mid 0.100
_exptl_crystal_size_min 0.090
_refine_diff_density_max 0.830
_refine_diff_density_min -0.579
_refine_diff_density_rms 0.061
_refine_ls_extinction_method none
_refine_ls_goodness_of_fit_ref 1.005
_refine_ls_hydrogen_treatment constr
_refine_ls_matrix_type full
_refine_ls_number_parameters 709
_refine_ls_number_reflns 31048
_refine_ls_number_restraints 0
_refine_ls_restrained_S_all 1.005
_refine_ls_R_factor_all 0.0373
_refine_ls_R_factor_gt 0.0292
_refine_ls_shift/su_max 0.004
_refine_ls_shift/su_mean 0.000
_refine_ls_structure_factor_coef Fsqd
_refine_ls_weighting_details 'w=1/[\s^2^(Fo^2^)+(0.0400P)^2^+1.0000P] where P=(Fo^2^+2Fc^2^)/3'
_refine_ls_weighting_scheme calc
_refine_ls_wR_factor_gt 0.0749
_refine_ls_wR_factor_ref 0.0789
_reflns_Friedel_coverage 0.000
_reflns_number_gt 26668
_reflns_number_total 31048
_reflns_threshold_expression 'I > 2\s(I)'
_cod_data_source_file d2dt01446g3.cif
_cod_data_source_block ww109
_cod_database_code 7710519
_shelx_shelxl_version_number 2018/3
_shelx_space_group_comment
;
The symmetry employed for this shelxl refinement is uniquely defined
by the following loop, which should always be used as a source of
symmetry information in preference to the above space-group names.
They are only intended as comments.
;
_shelx_estimated_absorpt_t_min 0.847
_shelx_estimated_absorpt_t_max 0.904

loop_
_space_group_symop_operation_xyz
'x, y, z'
'-x, -y, -z'

loop_
_atom_site_label
_atom_site_type_symbol
_atom_site_fract_x
_atom_site_fract_y
_atom_site_fract_z
_atom_site_U_iso_or_equiv
_atom_site_adp_type
_atom_site_occupancy
_atom_site_site_symmetry_order
_atom_site_calc_flag
_atom_site_refinement_flags_posn
_atom_site_refinement_flags_adp
_atom_site_refinement_flags_occupancy
_atom_site_disorder_assembly
_atom_site_disorder_group
Ge1 Ge 0.38708(2) 0.29389(2) 0.33426(2) 0.01366(2) Uani 1 1 d . . . . .
Si1 Si 0.55465(3) 0.21245(2) 0.21192(2) 0.01933(5) Uani 1 1 d . . . . .
Si2 Si 0.13103(3) 0.46225(2) 0.39126(2) 0.01932(5) Uani 1 1 d . . . . .
N1 N 0.19810(8) 0.17084(5) 0.32380(3) 0.01556(12) Uani 1 1 d . . . . .
N2 N 0.33075(8) 0.12721(5) 0.40229(3) 0.01536(12) Uani 1 1 d . . . . .
C1 C 0.42593(9) 0.30431(6) 0.25009(4) 0.01557(13) Uani 1 1 d . . . . .
C2 C 0.34646(9) 0.38906(6) 0.23078(4) 0.01602(13) Uani 1 1 d . . . . .
C3 C 0.24705(9) 0.44534(6) 0.27345(4) 0.01644(14) Uani 1 1 d . . . . .
C4 C 0.24393(9) 0.41057(6) 0.32981(4) 0.01582(13) Uani 1 1 d . . . . .
C5 C 0.35024(12) 0.43183(7) 0.16936(4) 0.02335(17) Uani 1 1 d . . . . .
H5A H 0.388574 0.485386 0.170492 0.035 Uiso 1 1 calc R U . . .
H5B H 0.251818 0.450175 0.152311 0.035 Uiso 1 1 calc R U . . .
H5C H 0.412798 0.387783 0.145279 0.035 Uiso 1 1 calc R U . . .
C6 C 0.15622(13) 0.53757(7) 0.25017(5) 0.02558(19) Uani 1 1 d . . . . .
H6A H 0.088816 0.530298 0.219689 0.038 Uiso 1 1 calc R U . . .
H6B H 0.219620 0.573947 0.233387 0.038 Uiso 1 1 calc R U . . .
H6C H 0.101193 0.568418 0.282284 0.038 Uiso 1 1 calc R U . . .
C7 C 0.51170(14) 0.10296(7) 0.23575(7) 0.0349(3) Uani 1 1 d . . . . .
H7A H 0.412616 0.105403 0.223027 0.052 Uiso 1 1 calc R U . . .
H7B H 0.519760 0.092872 0.278657 0.052 Uiso 1 1 calc R U . . .
H7C H 0.580130 0.053015 0.218115 0.052 Uiso 1 1 calc R U . . .
C8 C 0.74366(11) 0.20705(8) 0.23608(6) 0.0297(2) Uani 1 1 d . . . . .
H8A H 0.810780 0.153845 0.221156 0.045 Uiso 1 1 calc R U . . .
H8B H 0.749721 0.202117 0.279097 0.045 Uiso 1 1 calc R U . . .
H8C H 0.769756 0.262342 0.220689 0.045 Uiso 1 1 calc R U . . .
C9 C 0.54966(16) 0.22604(10) 0.13006(6) 0.0379(3) Uani 1 1 d . . . . .
H9A H 0.450069 0.233818 0.115753 0.057 Uiso 1 1 calc R U . . .
H9B H 0.613128 0.171827 0.114734 0.057 Uiso 1 1 calc R U . . .
H9C H 0.583162 0.279610 0.116672 0.057 Uiso 1 1 calc R U . . .
C10 C 0.16864(14) 0.37789(9) 0.45670(5) 0.0311(2) Uani 1 1 d . . . . .
H10A H 0.144508 0.321969 0.447113 0.047 Uiso 1 1 calc R U . . .
H10B H 0.109520 0.403274 0.489493 0.047 Uiso 1 1 calc R U . . .
H10C H 0.271639 0.364157 0.467825 0.047 Uiso 1 1 calc R U . . .
C11 C 0.17566(13) 0.56893(7) 0.41073(5) 0.02711(19) Uani 1 1 d . . . . .
H11A H 0.280355 0.556756 0.418087 0.041 Uiso 1 1 calc R U . . .
H11B H 0.123571 0.589969 0.446131 0.041 Uiso 1 1 calc R U . . .
H11C H 0.146414 0.615929 0.378178 0.041 Uiso 1 1 calc R U . . .
C12 C -0.06683(12) 0.48820(10) 0.37171(6) 0.0349(3) Uani 1 1 d . . . . .
H12A H -0.088387 0.532386 0.337344 0.052 Uiso 1 1 calc R U . . .
H12B H -0.124213 0.513602 0.404921 0.052 Uiso 1 1 calc R U . . .
H12C H -0.091396 0.432179 0.362631 0.052 Uiso 1 1 calc R U . . .
C13 C 0.55307(10) 0.28979(6) 0.38440(4) 0.01784(14) Uani 1 1 d . . . . .
C14 C 0.67201(11) 0.21369(7) 0.39178(5) 0.02262(17) Uani 1 1 d . . . . .
H14 H 0.672352 0.160920 0.372254 0.027 Uiso 1 1 calc R U . . .
C15 C 0.78986(12) 0.21443(8) 0.42742(5) 0.0286(2) Uani 1 1 d . . . . .
H15 H 0.869600 0.162142 0.432471 0.034 Uiso 1 1 calc R U . . .
C16 C 0.79071(13) 0.29179(9) 0.45562(6) 0.0324(2) Uani 1 1 d . . . . .
H16 H 0.871072 0.292379 0.479963 0.039 Uiso 1 1 calc R U . . .
C17 C 0.67422(13) 0.36814(8) 0.44822(5) 0.0293(2) Uani 1 1 d . . . . .
H17 H 0.675135 0.421098 0.467315 0.035 Uiso 1 1 calc R U . . .
C18 C 0.55596(11) 0.36719(7) 0.41282(4) 0.02150(16) Uani 1 1 d . . . . .
H18 H 0.476484 0.419648 0.407936 0.026 Uiso 1 1 calc R U . . .
C19 C 0.29918(9) 0.19225(6) 0.35722(4) 0.01507(13) Uani 1 1 d . . . . .
C20 C 0.16802(10) 0.09129(6) 0.34683(4) 0.01665(14) Uani 1 1 d . . . . .
C21 C 0.25158(10) 0.06386(6) 0.39661(4) 0.01674(14) Uani 1 1 d . . . . .
C22 C 0.12296(11) 0.22508(7) 0.27216(4) 0.02130(16) Uani 1 1 d . . . . .
H22A H 0.021665 0.252420 0.281634 0.032 Uiso 1 1 calc R U . . .
H22B H 0.126283 0.185965 0.239863 0.032 Uiso 1 1 calc R U . . .
H22C H 0.170557 0.273246 0.260369 0.032 Uiso 1 1 calc R U . . .
C23 C 0.06397(11) 0.04931(7) 0.31830(5) 0.02301(17) Uani 1 1 d . . . . .
H23A H 0.069093 -0.010535 0.338414 0.035 Uiso 1 1 calc R U . . .
H23B H 0.088983 0.042435 0.276978 0.035 Uiso 1 1 calc R U . . .
H23C H -0.034666 0.088394 0.320736 0.035 Uiso 1 1 calc R U . . .
C24 C 0.26524(12) -0.01724(7) 0.43883(4) 0.02325(17) Uani 1 1 d . . . . .
H24A H 0.199873 -0.052772 0.426535 0.035 Uiso 1 1 calc R U . . .
H24B H 0.239335 0.002464 0.478142 0.035 Uiso 1 1 calc R U . . .
H24C H 0.365494 -0.054853 0.439637 0.035 Uiso 1 1 calc R U . . .
C25 C 0.43009(11) 0.12234(7) 0.45206(4) 0.01981(15) Uani 1 1 d . . . . .
H25A H 0.524033 0.080532 0.444701 0.030 Uiso 1 1 calc R U . . .
H25B H 0.389285 0.100278 0.487943 0.030 Uiso 1 1 calc R U . . .
H25C H 0.443357 0.182963 0.456799 0.030 Uiso 1 1 calc R U . . .
Ge2 Ge 0.54494(2) 0.72236(2) 0.16122(2) 0.01503(2) Uani 1 1 d . . . . .
Si3 Si 0.74313(3) 0.55579(2) 0.08114(2) 0.02338(5) Uani 1 1 d . . . . .
Si4 Si 0.40805(3) 0.77479(2) 0.29454(2) 0.01965(5) Uani 1 1 d . . . . .
N3 N 0.75576(8) 0.83088(5) 0.18061(3) 0.01615(12) Uani 1 1 d . . . . .
N4 N 0.64132(8) 0.87781(5) 0.09820(3) 0.01637(12) Uani 1 1 d . . . . .
C26 C 0.65850(10) 0.59976(6) 0.15038(4) 0.01831(14) Uani 1 1 d . . . . .
C27 C 0.65582(10) 0.55262(6) 0.20315(4) 0.01834(14) Uani 1 1 d . . . . .
C28 C 0.57339(10) 0.60186(6) 0.25259(4) 0.01684(14) Uani 1 1 d . . . . .
C29 C 0.51782(10) 0.69332(6) 0.24434(4) 0.01689(14) Uani 1 1 d . . . . .
C30 C 0.72957(13) 0.45312(7) 0.21555(5) 0.0269(2) Uani 1 1 d . . . . .
H30A H 0.656263 0.419274 0.223501 0.040 Uiso 1 1 calc R U . . .
H30B H 0.794682 0.444801 0.249829 0.040 Uiso 1 1 calc R U . . .
H30C H 0.785766 0.430523 0.181381 0.040 Uiso 1 1 calc R U . . .
C31 C 0.55358(11) 0.54522(7) 0.30744(4) 0.02223(17) Uani 1 1 d . . . . .
H31A H 0.513027 0.495620 0.296924 0.033 Uiso 1 1 calc R U . . .
H31B H 0.487160 0.583381 0.333600 0.033 Uiso 1 1 calc R U . . .
H31C H 0.647674 0.519807 0.327500 0.033 Uiso 1 1 calc R U . . .
C32 C 0.69193(17) 0.64835(10) 0.02087(5) 0.0379(3) Uani 1 1 d . . . . .
H32A H 0.731844 0.625318 -0.016168 0.057 Uiso 1 1 calc R U . . .
H32B H 0.731061 0.699244 0.029907 0.057 Uiso 1 1 calc R U . . .
H32C H 0.585972 0.669132 0.017204 0.057 Uiso 1 1 calc R U . . .
C33 C 0.67399(15) 0.45863(9) 0.05981(6) 0.0360(3) Uani 1 1 d . . . . .
H33A H 0.567657 0.476251 0.059244 0.054 Uiso 1 1 calc R U . . .
H33B H 0.709357 0.406165 0.088323 0.054 Uiso 1 1 calc R U . . .
H33C H 0.708675 0.442524 0.020663 0.054 Uiso 1 1 calc R U . . .
C34 C 0.94560(13) 0.51954(10) 0.09091(6) 0.0360(3) Uani 1 1 d . . . . .
H34A H 0.972089 0.470435 0.122327 0.054 Uiso 1 1 calc R U . . .
H34B H 0.980728 0.571337 0.101337 0.054 Uiso 1 1 calc R U . . .
H34C H 0.989751 0.497919 0.054178 0.054 Uiso 1 1 calc R U . . .
C35 C 0.43005(13) 0.89029(7) 0.27176(5) 0.0269(2) Uani 1 1 d . . . . .
H35A H 0.532305 0.890225 0.275939 0.040 Uiso 1 1 calc R U . . .
H35B H 0.371013 0.934527 0.296694 0.040 Uiso 1 1 calc R U . . .
H35C H 0.398417 0.906849 0.230670 0.040 Uiso 1 1 calc R U . . .
C36 C 0.21453(13) 0.77326(8) 0.28322(6) 0.0300(2) Uani 1 1 d . . . . .
H36A H 0.191925 0.778539 0.241040 0.045 Uiso 1 1 calc R U . . .
H36B H 0.150782 0.824419 0.301549 0.045 Uiso 1 1 calc R U . . .
H36C H 0.199502 0.716035 0.301130 0.045 Uiso 1 1 calc R U . . .
C37 C 0.46486(18) 0.74635(9) 0.37360(5) 0.0359(3) Uani 1 1 d . . . . .
H37A H 0.422521 0.698058 0.390201 0.054 Uiso 1 1 calc R U . . .
H37B H 0.430913 0.800530 0.395320 0.054 Uiso 1 1 calc R U . . .
H37C H 0.570907 0.725586 0.376666 0.054 Uiso 1 1 calc R U . . .
C38 C 0.36071(10) 0.75622(6) 0.11845(4) 0.01781(14) Uani 1 1 d . . . . .
C39 C 0.27140(11) 0.84491(7) 0.11272(4) 0.02166(16) Uani 1 1 d . . . . .
H39 H 0.300351 0.891937 0.130405 0.026 Uiso 1 1 calc R U . . .
C40 C 0.14041(12) 0.86501(8) 0.08134(5) 0.02647(19) Uani 1 1 d . . . . .
H40 H 0.082104 0.925861 0.076707 0.032 Uiso 1 1 calc R U . . .
C41 C 0.09485(13) 0.79641(9) 0.05682(5) 0.0316(2) Uani 1 1 d . . . . .
H41 H 0.005651 0.810211 0.035323 0.038 Uiso 1 1 calc R U . . .
C42 C 0.18010(13) 0.70757(9) 0.06383(6) 0.0321(2) Uani 1 1 d . . . . .
H42 H 0.147782 0.660180 0.048139 0.038 Uiso 1 1 calc R U . . .
C43 C 0.65480(10) 0.81510(6) 0.14436(4) 0.01637(14) Uani 1 1 d . . . . .
C44 C 0.80394(10) 0.90477(6) 0.15804(4) 0.01693(14) Uani 1 1 d . . . . .
C45 C 0.73258(10) 0.93361(6) 0.10556(4) 0.01705(14) Uani 1 1 d . . . . .
C46 C 0.81782(11) 0.77434(7) 0.23368(4) 0.02254(17) Uani 1 1 d . . . . .
H46A H 0.765183 0.727698 0.242291 0.034 Uiso 1 1 calc R U . . .
H46B H 0.809521 0.812447 0.266780 0.034 Uiso 1 1 calc R U . . .
H46C H 0.920334 0.745029 0.227510 0.034 Uiso 1 1 calc R U . . .
C47 C 0.91053(11) 0.94111(7) 0.18947(4) 0.02311(17) Uani 1 1 d . . . . .
H47A H 0.873868 0.957239 0.228359 0.035 Uiso 1 1 calc R U . . .
H47B H 0.924734 0.995299 0.166881 0.035 Uiso 1 1 calc R U . . .
H47C H 1.003247 0.894736 0.193874 0.035 Uiso 1 1 calc R U . . .
C48 C 0.74305(12) 1.00744(7) 0.06053(4) 0.02343(17) Uani 1 1 d . . . . .
H48A H 0.648031 1.051252 0.054924 0.035 Uiso 1 1 calc R U . . .
H48B H 0.773943 0.981306 0.023299 0.035 Uiso 1 1 calc R U . . .
H48C H 0.814080 1.038353 0.073741 0.035 Uiso 1 1 calc R U . . .
C49 C 0.54627(11) 0.88922(7) 0.04635(4) 0.02154(16) Uani 1 1 d . . . . .
H49A H 0.504810 0.836863 0.045752 0.032 Uiso 1 1 calc R U . . .
H49B H 0.602523 0.893528 0.010791 0.032 Uiso 1 1 calc R U . . .
H49C H 0.467867 0.944918 0.047817 0.032 Uiso 1 1 calc R U . . .
C66 C 0.31311(12) 0.68772(7) 0.09385(5) 0.02442(18) Uani 1 1 d . . . . .
H66 H 0.371979 0.626976 0.097624 0.029 Uiso 1 1 calc R U . . .
S1 S 0.14782(3) 0.11584(2) 0.10649(2) 0.02662(5) Uani 1 1 d . . . . .
F1 F -0.04366(11) 0.26320(7) 0.13388(6) 0.0613(3) Uani 1 1 d . . . . .
F2 F 0.05805(13) 0.27917(6) 0.05149(4) 0.0488(2) Uani 1 1 d . . . . .
F3 F 0.17281(11) 0.27628(6) 0.13235(4) 0.04229(19) Uani 1 1 d . . . . .
O1 O 0.15821(12) 0.08554(7) 0.16759(4) 0.0379(2) Uani 1 1 d . . . . .
O2 O 0.28577(15) 0.10318(9) 0.07826(6) 0.0589(4) Uani 1 1 d . . . . .
O3 O 0.03802(17) 0.09080(8) 0.07399(6) 0.0617(4) Uani 1 1 d . . . . .
C50 C 0.08008(13) 0.23967(8) 0.10577(5) 0.0285(2) Uani 1 1 d . . . . .
S2 S 0.77175(3) 0.93197(2) 0.38712(2) 0.02143(4) Uani 1 1 d . . . . .
F4 F 0.86113(13) 0.75424(6) 0.39771(6) 0.0645(3) Uani 1 1 d . . . . .
F5 F 0.87739(10) 0.81848(7) 0.47798(4) 0.0514(3) Uani 1 1 d . . . . .
F6 F 1.03013(9) 0.82170(7) 0.40916(4) 0.0455(2) Uani 1 1 d . . . . .
O4 O 0.80133(11) 0.92914(7) 0.32563(4) 0.03526(19) Uani 1 1 d . . . . .
O5 O 0.82262(12) 0.99949(6) 0.41520(4) 0.0372(2) Uani 1 1 d . . . . .
O6 O 0.62976(10) 0.92510(7) 0.40419(4) 0.03467(19) Uani 1 1 d . . . . .
C51 C 0.89065(13) 0.82615(8) 0.41933(6) 0.0330(2) Uani 1 1 d . . . . .

loop_
_atom_site_aniso_label
_atom_site_aniso_U_11
_atom_site_aniso_U_22
_atom_site_aniso_U_33
_atom_site_aniso_U_23
_atom_site_aniso_U_13
_atom_site_aniso_U_12
Ge1 0.01405(4) 0.01293(4) 0.01418(4) 0.00058(3) -0.00233(3) -0.00428(3)
Si1 0.01727(11) 0.01622(10) 0.02449(12) -0.00410(9) 0.00308(9) -0.00358(8)
Si2 0.01806(11) 0.02095(11) 0.01927(11) -0.00409(9) 0.00297(9) -0.00488(9)
N1 0.0160(3) 0.0171(3) 0.0146(3) 0.0002(2) -0.0018(2) -0.0065(2)
N2 0.0181(3) 0.0156(3) 0.0127(3) 0.0000(2) -0.0004(2) -0.0052(2)
C1 0.0150(3) 0.0150(3) 0.0169(3) -0.0010(3) 0.0001(3) -0.0044(3)
C2 0.0172(3) 0.0154(3) 0.0156(3) 0.0002(3) -0.0007(3) -0.0048(3)
C3 0.0169(3) 0.0140(3) 0.0178(3) -0.0004(3) -0.0016(3) -0.0032(3)
C4 0.0156(3) 0.0153(3) 0.0166(3) -0.0018(3) -0.0007(3) -0.0039(3)
C5 0.0289(5) 0.0215(4) 0.0177(4) 0.0030(3) 0.0024(3) -0.0042(3)
C6 0.0318(5) 0.0170(4) 0.0223(4) 0.0007(3) -0.0017(4) 0.0032(3)
C7 0.0308(5) 0.0172(4) 0.0577(8) -0.0076(5) 0.0136(5) -0.0069(4)
C8 0.0177(4) 0.0278(5) 0.0420(6) -0.0071(4) 0.0018(4) -0.0018(4)
C9 0.0401(7) 0.0416(7) 0.0276(5) -0.0126(5) 0.0056(5) 0.0003(5)
C10 0.0377(6) 0.0317(5) 0.0232(5) 0.0010(4) 0.0098(4) -0.0086(4)
C11 0.0329(5) 0.0235(4) 0.0258(5) -0.0085(4) 0.0028(4) -0.0069(4)
C12 0.0192(4) 0.0454(7) 0.0401(6) -0.0084(5) 0.0037(4) -0.0070(4)
C13 0.0178(3) 0.0179(3) 0.0185(3) 0.0019(3) -0.0043(3) -0.0068(3)
C14 0.0192(4) 0.0208(4) 0.0270(4) 0.0011(3) -0.0054(3) -0.0045(3)
C15 0.0203(4) 0.0286(5) 0.0349(5) 0.0037(4) -0.0100(4) -0.0045(4)
C16 0.0268(5) 0.0356(6) 0.0357(6) 0.0024(5) -0.0154(4) -0.0112(4)
C17 0.0310(5) 0.0281(5) 0.0314(5) -0.0026(4) -0.0124(4) -0.0122(4)
C18 0.0227(4) 0.0193(4) 0.0236(4) 0.0000(3) -0.0062(3) -0.0078(3)
C19 0.0162(3) 0.0155(3) 0.0137(3) 0.0003(2) -0.0016(2) -0.0050(3)
C20 0.0171(3) 0.0170(3) 0.0173(3) -0.0015(3) 0.0014(3) -0.0069(3)
C21 0.0192(3) 0.0160(3) 0.0157(3) -0.0003(3) 0.0024(3) -0.0061(3)
C22 0.0219(4) 0.0236(4) 0.0194(4) 0.0041(3) -0.0075(3) -0.0094(3)
C23 0.0221(4) 0.0241(4) 0.0262(4) -0.0021(3) -0.0015(3) -0.0123(3)
C24 0.0302(5) 0.0199(4) 0.0206(4) 0.0043(3) 0.0009(3) -0.0099(3)
C25 0.0238(4) 0.0219(4) 0.0135(3) 0.0019(3) -0.0040(3) -0.0065(3)
Ge2 0.01771(4) 0.01311(4) 0.01423(4) 0.00039(3) 0.00056(3) -0.00437(3)
Si3 0.02261(12) 0.02478(13) 0.02197(12) -0.00580(10) 0.00455(10) -0.00356(10)
Si4 0.02493(12) 0.01731(11) 0.01770(11) -0.00247(8) 0.00432(9) -0.00696(9)
N3 0.0173(3) 0.0169(3) 0.0141(3) 0.0008(2) 0.0001(2) -0.0047(2)
N4 0.0185(3) 0.0160(3) 0.0146(3) 0.0015(2) 0.0003(2) -0.0052(2)
C26 0.0190(4) 0.0163(3) 0.0196(4) -0.0021(3) 0.0017(3) -0.0045(3)
C27 0.0177(3) 0.0150(3) 0.0221(4) -0.0002(3) 0.0004(3) -0.0042(3)
C28 0.0173(3) 0.0161(3) 0.0175(3) 0.0016(3) -0.0002(3) -0.0057(3)
C29 0.0197(4) 0.0155(3) 0.0159(3) 0.0005(3) 0.0011(3) -0.0056(3)
C30 0.0288(5) 0.0157(4) 0.0325(5) 0.0016(3) 0.0018(4) -0.0003(3)
C31 0.0244(4) 0.0198(4) 0.0222(4) 0.0054(3) 0.0010(3) -0.0073(3)
C32 0.0458(7) 0.0396(6) 0.0232(5) 0.0004(4) 0.0108(5) -0.0029(5)
C33 0.0373(6) 0.0351(6) 0.0369(6) -0.0167(5) 0.0005(5) -0.0078(5)
C34 0.0241(5) 0.0455(7) 0.0377(6) -0.0097(5) 0.0083(4) -0.0058(5)
C35 0.0349(5) 0.0179(4) 0.0293(5) -0.0047(3) 0.0073(4) -0.0086(4)
C36 0.0255(5) 0.0290(5) 0.0367(6) -0.0059(4) 0.0086(4) -0.0080(4)
C37 0.0588(8) 0.0322(6) 0.0192(4) -0.0039(4) 0.0002(5) -0.0157(6)
C38 0.0187(3) 0.0183(3) 0.0164(3) -0.0005(3) 0.0007(3) -0.0050(3)
C39 0.0217(4) 0.0201(4) 0.0222(4) -0.0013(3) 0.0005(3) -0.0037(3)
C40 0.0221(4) 0.0297(5) 0.0234(4) -0.0010(4) -0.0010(3) 0.0007(4)
C41 0.0228(4) 0.0432(6) 0.0265(5) -0.0091(4) -0.0049(4) -0.0022(4)
C42 0.0271(5) 0.0364(6) 0.0348(6) -0.0144(5) -0.0045(4) -0.0086(4)
C43 0.0189(3) 0.0158(3) 0.0144(3) 0.0013(3) -0.0002(3) -0.0051(3)
C44 0.0180(3) 0.0178(3) 0.0160(3) -0.0012(3) 0.0027(3) -0.0065(3)
C45 0.0198(4) 0.0152(3) 0.0166(3) -0.0003(3) 0.0019(3) -0.0057(3)
C46 0.0236(4) 0.0260(4) 0.0181(4) 0.0051(3) -0.0046(3) -0.0086(3)
C47 0.0247(4) 0.0293(5) 0.0190(4) -0.0027(3) 0.0009(3) -0.0133(4)
C48 0.0317(5) 0.0205(4) 0.0201(4) 0.0032(3) -0.0004(3) -0.0116(4)
C49 0.0247(4) 0.0243(4) 0.0162(4) 0.0049(3) -0.0040(3) -0.0092(3)
C66 0.0242(4) 0.0226(4) 0.0275(5) -0.0064(3) -0.0013(3) -0.0066(3)
S1 0.03642(13) 0.02835(12) 0.02018(10) -0.00514(9) 0.00325(9) -0.01662(10)
F1 0.0424(5) 0.0450(5) 0.0834(8) 0.0161(5) 0.0254(5) 0.0060(4)
F2 0.0854(7) 0.0425(5) 0.0268(4) 0.0115(3) -0.0154(4) -0.0355(5)
F3 0.0580(5) 0.0322(4) 0.0415(4) -0.0097(3) -0.0121(4) -0.0183(4)
O1 0.0547(6) 0.0302(4) 0.0250(4) 0.0003(3) 0.0001(4) -0.0048(4)
O2 0.0690(8) 0.0466(6) 0.0669(8) -0.0226(6) 0.0451(7) -0.0206(6)
O3 0.0879(10) 0.0444(6) 0.0647(8) 0.0120(5) -0.0408(7) -0.0430(7)
C50 0.0335(5) 0.0313(5) 0.0230(4) 0.0012(4) 0.0006(4) -0.0138(4)
S2 0.02686(11) 0.01971(10) 0.01587(9) 0.00033(7) 0.00443(8) -0.00319(8)
F4 0.0602(6) 0.0196(4) 0.1120(10) -0.0056(5) 0.0055(6) -0.0072(4)
F5 0.0352(4) 0.0600(6) 0.0438(5) 0.0317(4) 0.0056(4) 0.0048(4)
F6 0.0238(3) 0.0507(5) 0.0540(5) 0.0055(4) 0.0099(3) 0.0020(3)
O4 0.0468(5) 0.0437(5) 0.0164(3) -0.0033(3) 0.0076(3) -0.0136(4)
O5 0.0557(6) 0.0274(4) 0.0314(4) -0.0083(3) 0.0044(4) -0.0146(4)
O6 0.0243(4) 0.0441(5) 0.0308(4) 0.0064(4) 0.0048(3) -0.0028(3)
C51 0.0268(5) 0.0249(5) 0.0425(6) 0.0066(4) 0.0070(4) -0.0010(4)

loop_
_atom_type_symbol
_atom_type_description
_atom_type_scat_dispersion_real
_atom_type_scat_dispersion_imag
_atom_type_scat_source
C C 0.0033 0.0016 'International Tables Vol C Tables 4.2.6.8 and 6.1.1.4'
H H 0.0000 0.0000 'International Tables Vol C Tables 4.2.6.8 and 6.1.1.4'
N N 0.0061 0.0033 'International Tables Vol C Tables 4.2.6.8 and 6.1.1.4'
O O 0.0106 0.0060 'International Tables Vol C Tables 4.2.6.8 and 6.1.1.4'
F F 0.0171 0.0103 'International Tables Vol C Tables 4.2.6.8 and 6.1.1.4'
Si Si 0.0817 0.0704 'International Tables Vol C Tables 4.2.6.8 and 6.1.1.4'
S S 0.1246 0.1234 'International Tables Vol C Tables 4.2.6.8 and 6.1.1.4'
Ge Ge 0.1547 1.8001 'International Tables Vol C Tables 4.2.6.8 and 6.1.1.4'

loop_
_geom_angle_atom_site_label_1
_geom_angle_atom_site_label_2
_geom_angle_atom_site_label_3
_geom_angle
_geom_angle_site_symmetry_1
_geom_angle_site_symmetry_3
_geom_angle_publ_flag
C13 Ge1 C4 113.23(4) . . ?
C13 Ge1 C1 113.99(4) . . ?
C4 Ge1 C1 92.65(4) . . ?
C13 Ge1 C19 111.18(4) . . ?
C4 Ge1 C19 111.79(4) . . ?
C1 Ge1 C19 112.85(3) . . ?
C7 Si1 C9 108.36(7) . . ?
C7 Si1 C8 109.18(6) . . ?
C9 Si1 C8 107.08(6) . . ?
C7 Si1 C1 107.31(5) . . ?
C9 Si1 C1 116.22(5) . . ?
C8 Si1 C1 108.54(5) . . ?
C4 Si2 C10 107.96(5) . . ?
C4 Si2 C11 111.69(5) . . ?
C10 Si2 C11 108.80(6) . . ?
C4 Si2 C12 110.74(5) . . ?
C10 Si2 C12 108.44(6) . . ?
C11 Si2 C12 109.14(6) . . ?
C19 N1 C20 110.57(7) . . ?
C19 N1 C22 125.96(7) . . ?
C20 N1 C22 123.39(7) . . ?
C19 N2 C21 110.30(7) . . ?
C19 N2 C25 126.92(8) . . ?
C21 N2 C25 122.76(7) . . ?
C2 C1 Si1 132.19(7) . . ?
C2 C1 Ge1 104.54(6) . . ?
Si1 C1 Ge1 123.22(5) . . ?
C1 C2 C5 124.49(8) . . ?
C1 C2 C3 118.55(8) . . ?
C5 C2 C3 116.95(8) . . ?
C4 C3 C6 123.79(8) . . ?
C4 C3 C2 118.89(8) . . ?
C6 C3 C2 117.32(8) . . ?
C3 C4 Si2 128.59(7) . . ?
C3 C4 Ge1 105.05(6) . . ?
Si2 C4 Ge1 126.35(5) . . ?
C2 C5 H5A 109.5 . . ?
C2 C5 H5B 109.5 . . ?
H5A C5 H5B 109.5 . . ?
C2 C5 H5C 109.5 . . ?
H5A C5 H5C 109.5 . . ?
H5B C5 H5C 109.5 . . ?
C3 C6 H6A 109.5 . . ?
C3 C6 H6B 109.5 . . ?
H6A C6 H6B 109.5 . . ?
C3 C6 H6C 109.5 . . ?
H6A C6 H6C 109.5 . . ?
H6B C6 H6C 109.5 . . ?
Si1 C7 H7A 109.5 . . ?
Si1 C7 H7B 109.5 . . ?
H7A C7 H7B 109.5 . . ?
Si1 C7 H7C 109.5 . . ?
H7A C7 H7C 109.5 . . ?
H7B C7 H7C 109.5 . . ?
Si1 C8 H8A 109.5 . . ?
Si1 C8 H8B 109.5 . . ?
H8A C8 H8B 109.5 . . ?
Si1 C8 H8C 109.5 . . ?
H8A C8 H8C 109.5 . . ?
H8B C8 H8C 109.5 . . ?
Si1 C9 H9A 109.5 . . ?
Si1 C9 H9B 109.5 . . ?
H9A C9 H9B 109.5 . . ?
Si1 C9 H9C 109.5 . . ?
H9A C9 H9C 109.5 . . ?
H9B C9 H9C 109.5 . . ?
Si2 C10 H10A 109.5 . . ?
Si2 C10 H10B 109.5 . . ?
H10A C10 H10B 109.5 . . ?
Si2 C10 H10C 109.5 . . ?
H10A C10 H10C 109.5 . . ?
H10B C10 H10C 109.5 . . ?
Si2 C11 H11A 109.5 . . ?
Si2 C11 H11B 109.5 . . ?
H11A C11 H11B 109.5 . . ?
Si2 C11 H11C 109.5 . . ?
H11A C11 H11C 109.5 . . ?
H11B C11 H11C 109.5 . . ?
Si2 C12 H12A 109.5 . . ?
Si2 C12 H12B 109.5 . . ?
H12A C12 H12B 109.5 . . ?
Si2 C12 H12C 109.5 . . ?
H12A C12 H12C 109.5 . . ?
H12B C12 H12C 109.5 . . ?
C18 C13 C14 118.63(8) . . ?
C18 C13 Ge1 118.58(7) . . ?
C14 C13 Ge1 122.76(7) . . ?
C15 C14 C13 120.74(10) . . ?
C15 C14 H14 119.6 . . ?
C13 C14 H14 119.6 . . ?
C16 C15 C14 119.91(10) . . ?
C16 C15 H15 120.0 . . ?
C14 C15 H15 120.0 . . ?
C17 C16 C15 120.02(10) . . ?
C17 C16 H16 120.0 . . ?
C15 C16 H16 120.0 . . ?
C16 C17 C18 120.05(10) . . ?
C16 C17 H17 120.0 . . ?
C18 C17 H17 120.0 . . ?
C17 C18 C13 120.64(9) . . ?
C17 C18 H18 119.7 . . ?
C13 C18 H18 119.7 . . ?
N1 C19 N2 105.89(7) . . ?
N1 C19 Ge1 122.82(6) . . ?
N2 C19 Ge1 131.01(6) . . ?
C21 C20 N1 106.48(7) . . ?
C21 C20 C23 130.78(8) . . ?
N1 C20 C23 122.73(8) . . ?
C20 C21 N2 106.74(7) . . ?
C20 C21 C24 130.27(8) . . ?
N2 C21 C24 122.99(8) . . ?
N1 C22 H22A 109.5 . . ?
N1 C22 H22B 109.5 . . ?
H22A C22 H22B 109.5 . . ?
N1 C22 H22C 109.5 . . ?
H22A C22 H22C 109.5 . . ?
H22B C22 H22C 109.5 . . ?
C20 C23 H23A 109.5 . . ?
C20 C23 H23B 109.5 . . ?
H23A C23 H23B 109.5 . . ?
C20 C23 H23C 109.5 . . ?
H23A C23 H23C 109.5 . . ?
H23B C23 H23C 109.5 . . ?
C21 C24 H24A 109.5 . . ?
C21 C24 H24B 109.5 . . ?
H24A C24 H24B 109.5 . . ?
C21 C24 H24C 109.5 . . ?
H24A C24 H24C 109.5 . . ?
H24B C24 H24C 109.5 . . ?
N2 C25 H25A 109.5 . . ?
N2 C25 H25B 109.5 . . ?
H25A C25 H25B 109.5 . . ?
N2 C25 H25C 109.5 . . ?
H25A C25 H25C 109.5 . . ?
H25B C25 H25C 109.5 . . ?
C26 Ge2 C38 113.59(4) . . ?
C26 Ge2 C29 92.77(4) . . ?
C38 Ge2 C29 111.04(4) . . ?
C26 Ge2 C43 112.99(4) . . ?
C38 Ge2 C43 110.66(4) . . ?
C29 Ge2 C43 114.79(4) . . ?
C32 Si3 C26 108.59(5) . . ?
C32 Si3 C33 107.56(7) . . ?
C26 Si3 C33 110.96(5) . . ?
C32 Si3 C34 109.74(7) . . ?
C26 Si3 C34 109.71(5) . . ?
C33 Si3 C34 110.24(6) . . ?
C35 Si4 C36 109.55(6) . . ?
C35 Si4 C37 108.45(6) . . ?
C36 Si4 C37 110.99(6) . . ?
C35 Si4 C29 107.99(5) . . ?
C36 Si4 C29 106.47(5) . . ?
C37 Si4 C29 113.31(5) . . ?
C43 N3 C44 110.58(7) . . ?
C43 N3 C46 125.87(8) . . ?
C44 N3 C46 123.32(8) . . ?
C43 N4 C45 110.49(7) . . ?
C43 N4 C49 127.41(8) . . ?
C45 N4 C49 122.10(7) . . ?
C27 C26 Si3 128.00(7) . . ?
C27 C26 Ge2 104.81(7) . . ?
Si3 C26 Ge2 127.11(5) . . ?
C26 C27 C30 123.87(9) . . ?
C26 C27 C28 118.71(8) . . ?
C30 C27 C28 117.41(8) . . ?
C29 C28 C31 124.07(9) . . ?
C29 C28 C27 118.50(8) . . ?
C31 C28 C27 117.39(8) . . ?
C28 C29 Si4 130.03(7) . . ?
C28 C29 Ge2 104.48(6) . . ?
Si4 C29 Ge2 124.63(5) . . ?
C27 C30 H30A 109.5 . . ?
C27 C30 H30B 109.5 . . ?
H30A C30 H30B 109.5 . . ?
C27 C30 H30C 109.5 . . ?
H30A C30 H30C 109.5 . . ?
H30B C30 H30C 109.5 . . ?
C28 C31 H31A 109.5 . . ?
C28 C31 H31B 109.5 . . ?
H31A C31 H31B 109.5 . . ?
C28 C31 H31C 109.5 . . ?
H31A C31 H31C 109.5 . . ?
H31B C31 H31C 109.5 . . ?
Si3 C32 H32A 109.5 . . ?
Si3 C32 H32B 109.5 . . ?
H32A C32 H32B 109.5 . . ?
Si3 C32 H32C 109.5 . . ?
H32A C32 H32C 109.5 . . ?
H32B C32 H32C 109.5 . . ?
Si3 C33 H33A 109.5 . . ?
Si3 C33 H33B 109.5 . . ?
H33A C33 H33B 109.5 . . ?
Si3 C33 H33C 109.5 . . ?
H33A C33 H33C 109.5 . . ?
H33B C33 H33C 109.5 . . ?
Si3 C34 H34A 109.5 . . ?
Si3 C34 H34B 109.5 . . ?
H34A C34 H34B 109.5 . . ?
Si3 C34 H34C 109.5 . . ?
H34A C34 H34C 109.5 . . ?
H34B C34 H34C 109.5 . . ?
Si4 C35 H35A 109.5 . . ?
Si4 C35 H35B 109.5 . . ?
H35A C35 H35B 109.5 . . ?
Si4 C35 H35C 109.5 . . ?
H35A C35 H35C 109.5 . . ?
H35B C35 H35C 109.5 . . ?
Si4 C36 H36A 109.5 . . ?
Si4 C36 H36B 109.5 . . ?
H36A C36 H36B 109.5 . . ?
Si4 C36 H36C 109.5 . . ?
H36A C36 H36C 109.5 . . ?
H36B C36 H36C 109.5 . . ?
Si4 C37 H37A 109.5 . . ?
Si4 C37 H37B 109.5 . . ?
H37A C37 H37B 109.5 . . ?
Si4 C37 H37C 109.5 . . ?
H37A C37 H37C 109.5 . . ?
H37B C37 H37C 109.5 . . ?
C66 C38 C39 118.50(9) . . ?
C66 C38 Ge2 118.11(7) . . ?
C39 C38 Ge2 123.36(7) . . ?
C40 C39 C38 120.68(10) . . ?
C40 C39 H39 119.7 . . ?
C38 C39 H39 119.7 . . ?
C41 C40 C39 120.19(10) . . ?
C41 C40 H40 119.9 . . ?
C39 C40 H40 119.9 . . ?
C42 C41 C40 119.74(10) . . ?
C42 C41 H41 120.1 . . ?
C40 C41 H41 120.1 . . ?
C41 C42 C66 120.13(11) . . ?
C41 C42 H42 119.9 . . ?
C66 C42 H42 119.9 . . ?
N3 C43 N4 105.78(7) . . ?
N3 C43 Ge2 124.92(6) . . ?
N4 C43 Ge2 129.20(7) . . ?
C45 C44 N3 106.36(8) . . ?
C45 C44 C47 130.60(8) . . ?
N3 C44 C47 123.03(8) . . ?
C44 C45 N4 106.76(7) . . ?
C44 C45 C48 131.13(9) . . ?
N4 C45 C48 122.09(8) . . ?
N3 C46 H46A 109.5 . . ?
N3 C46 H46B 109.5 . . ?
H46A C46 H46B 109.5 . . ?
N3 C46 H46C 109.5 . . ?
H46A C46 H46C 109.5 . . ?
H46B C46 H46C 109.5 . . ?
C44 C47 H47A 109.5 . . ?
C44 C47 H47B 109.5 . . ?
H47A C47 H47B 109.5 . . ?
C44 C47 H47C 109.5 . . ?
H47A C47 H47C 109.5 . . ?
H47B C47 H47C 109.5 . . ?
C45 C48 H48A 109.5 . . ?
C45 C48 H48B 109.5 . . ?
H48A C48 H48B 109.5 . . ?
C45 C48 H48C 109.5 . . ?
H48A C48 H48C 109.5 . . ?
H48B C48 H48C 109.5 . . ?
N4 C49 H49A 109.5 . . ?
N4 C49 H49B 109.5 . . ?
H49A C49 H49B 109.5 . . ?
N4 C49 H49C 109.5 . . ?
H49A C49 H49C 109.5 . . ?
H49B C49 H49C 109.5 . . ?
C42 C66 C38 120.70(10) . . ?
C42 C66 H66 119.7 . . ?
C38 C66 H66 119.7 . . ?
O3 S1 O1 114.98(7) . . ?
O3 S1 O2 115.12(9) . . ?
O1 S1 O2 113.96(8) . . ?
O3 S1 C50 102.96(7) . . ?
O1 S1 C50 103.96(5) . . ?
O2 S1 C50 103.73(6) . . ?
F1 C50 F2 107.77(11) . . ?
F1 C50 F3 106.41(11) . . ?
F2 C50 F3 107.15(10) . . ?
F1 C50 S1 111.54(8) . . ?
F2 C50 S1 112.01(9) . . ?
F3 C50 S1 111.66(9) . . ?
O4 S2 O6 116.05(6) . . ?
O4 S2 O5 114.44(6) . . ?
O6 S2 O5 114.70(6) . . ?
O4 S2 C51 103.33(6) . . ?
O6 S2 C51 103.33(6) . . ?
O5 S2 C51 102.45(6) . . ?
F4 C51 F6 107.53(11) . . ?
F4 C51 F5 108.33(11) . . ?
F6 C51 F5 106.55(11) . . ?
F4 C51 S2 111.45(10) . . ?
F6 C51 S2 111.75(8) . . ?
F5 C51 S2 111.01(9) . . ?

loop_
_geom_bond_atom_site_label_1
_geom_bond_atom_site_label_2
_geom_bond_distance
_geom_bond_site_symmetry_2
_geom_bond_publ_flag
Ge1 C13 1.9407(9) . ?
Ge1 C4 1.9412(9) . ?
Ge1 C1 1.9591(9) . ?
Ge1 C19 1.9823(8) . ?
Si1 C7 1.8628(12) . ?
Si1 C9 1.8642(13) . ?
Si1 C8 1.8660(11) . ?
Si1 C1 1.8799(9) . ?
Si2 C4 1.8658(9) . ?
Si2 C10 1.8672(12) . ?
Si2 C11 1.8715(11) . ?
Si2 C12 1.8733(12) . ?
N1 C19 1.3500(11) . ?
N1 C20 1.3836(11) . ?
N1 C22 1.4615(12) . ?
N2 C19 1.3509(11) . ?
N2 C21 1.3853(11) . ?
N2 C25 1.4661(12) . ?
C1 C2 1.3605(12) . ?
C2 C5 1.5051(13) . ?
C2 C3 1.5148(12) . ?
C3 C4 1.3569(12) . ?
C3 C6 1.5079(13) . ?
C5 H5A 0.9800 . ?
C5 H5B 0.9800 . ?
C5 H5C 0.9800 . ?
C6 H6A 0.9800 . ?
C6 H6B 0.9800 . ?
C6 H6C 0.9800 . ?
C7 H7A 0.9800 . ?
C7 H7B 0.9800 . ?
C7 H7C 0.9800 . ?
C8 H8A 0.9800 . ?
C8 H8B 0.9800 . ?
C8 H8C 0.9800 . ?
C9 H9A 0.9800 . ?
C9 H9B 0.9800 . ?
C9 H9C 0.9800 . ?
C10 H10A 0.9800 . ?
C10 H10B 0.9800 . ?
C10 H10C 0.9800 . ?
C11 H11A 0.9800 . ?
C11 H11B 0.9800 . ?
C11 H11C 0.9800 . ?
C12 H12A 0.9800 . ?
C12 H12B 0.9800 . ?
C12 H12C 0.9800 . ?
C13 C18 1.3980(13) . ?
C13 C14 1.3990(13) . ?
C14 C15 1.3918(14) . ?
C14 H14 0.9500 . ?
C15 C16 1.3903(18) . ?
C15 H15 0.9500 . ?
C16 C17 1.3875(17) . ?
C16 H16 0.9500 . ?
C17 C18 1.3928(14) . ?
C17 H17 0.9500 . ?
C18 H18 0.9500 . ?
C20 C21 1.3640(13) . ?
C20 C23 1.4882(13) . ?
C21 C24 1.4875(13) . ?
C22 H22A 0.9800 . ?
C22 H22B 0.9800 . ?
C22 H22C 0.9800 . ?
C23 H23A 0.9800 . ?
C23 H23B 0.9800 . ?
C23 H23C 0.9800 . ?
C24 H24A 0.9800 . ?
C24 H24B 0.9800 . ?
C24 H24C 0.9800 . ?
C25 H25A 0.9800 . ?
C25 H25B 0.9800 . ?
C25 H25C 0.9800 . ?
Ge2 C26 1.9405(9) . ?
Ge2 C38 1.9414(9) . ?
Ge2 C29 1.9480(9) . ?
Ge2 C43 1.9826(9) . ?
Si3 C32 1.8642(13) . ?
Si3 C26 1.8666(10) . ?
Si3 C33 1.8682(13) . ?
Si3 C34 1.8757(13) . ?
Si4 C35 1.8636(11) . ?
Si4 C36 1.8709(12) . ?
Si4 C37 1.8715(12) . ?
Si4 C29 1.8719(9) . ?
N3 C43 1.3505(12) . ?
N3 C44 1.3879(11) . ?
N3 C46 1.4634(12) . ?
N4 C43 1.3509(11) . ?
N4 C45 1.3845(12) . ?
N4 C49 1.4645(12) . ?
C26 C27 1.3585(13) . ?
C27 C30 1.5056(13) . ?
C27 C28 1.5109(13) . ?
C28 C29 1.3583(12) . ?
C28 C31 1.5061(13) . ?
C30 H30A 0.9800 . ?
C30 H30B 0.9800 . ?
C30 H30C 0.9800 . ?
C31 H31A 0.9800 . ?
C31 H31B 0.9800 . ?
C31 H31C 0.9800 . ?
C32 H32A 0.9800 . ?
C32 H32B 0.9800 . ?
C32 H32C 0.9800 . ?
C33 H33A 0.9800 . ?
C33 H33B 0.9800 . ?
C33 H33C 0.9800 . ?
C34 H34A 0.9800 . ?
C34 H34B 0.9800 . ?
C34 H34C 0.9800 . ?
C35 H35A 0.9800 . ?
C35 H35B 0.9800 . ?
C35 H35C 0.9800 . ?
C36 H36A 0.9800 . ?
C36 H36B 0.9800 . ?
C36 H36C 0.9800 . ?
C37 H37A 0.9800 . ?
C37 H37B 0.9800 . ?
C37 H37C 0.9800 . ?
C38 C66 1.3972(14) . ?
C38 C39 1.3985(13) . ?
C39 C40 1.3929(15) . ?
C39 H39 0.9500 . ?
C40 C41 1.3878(17) . ?
C40 H40 0.9500 . ?
C41 C42 1.3876(18) . ?
C41 H41 0.9500 . ?
C42 C66 1.3944(16) . ?
C42 H42 0.9500 . ?
C44 C45 1.3639(13) . ?
C44 C47 1.4872(13) . ?
C45 C48 1.4886(13) . ?
C46 H46A 0.9800 . ?
C46 H46B 0.9800 . ?
C46 H46C 0.9800 . ?
C47 H47A 0.9800 . ?
C47 H47B 0.9800 . ?
C47 H47C 0.9800 . ?
C48 H48A 0.9800 . ?
C48 H48B 0.9800 . ?
C48 H48C 0.9800 . ?
C49 H49A 0.9800 . ?
C49 H49B 0.9800 . ?
C49 H49C 0.9800 . ?
C66 H66 0.9500 . ?
S1 O3 1.4306(11) . ?
S1 O1 1.4310(10) . ?
S1 O2 1.4389(12) . ?
S1 C50 1.8327(13) . ?
F1 C50 1.3227(15) . ?
F2 C50 1.3284(13) . ?
F3 C50 1.3313(14) . ?
S2 O4 1.4337(8) . ?
S2 O6 1.4363(9) . ?
S2 O5 1.4389(10) . ?
S2 C51 1.8201(12) . ?
F4 C51 1.3312(17) . ?
F5 C51 1.3442(16) . ?
F6 C51 1.3356(15) . ?

loop_
_geom_torsion_atom_site_label_1
_geom_torsion_atom_site_label_2
_geom_torsion_atom_site_label_3
_geom_torsion_atom_site_label_4
_geom_torsion
_geom_torsion_site_symmetry_1
_geom_torsion_site_symmetry_2
_geom_torsion_site_symmetry_3
_geom_torsion_site_symmetry_4
_geom_torsion_publ_flag
C7 Si1 C1 C2 -135.79(10) . . . . ?
C9 Si1 C1 C2 -14.36(11) . . . . ?
C8 Si1 C1 C2 106.34(10) . . . . ?
C7 Si1 C1 Ge1 47.26(7) . . . . ?
C9 Si1 C1 Ge1 168.69(7) . . . . ?
C8 Si1 C1 Ge1 -70.62(7) . . . . ?
Si1 C1 C2 C5 -2.61(14) . . . . ?
Ge1 C1 C2 C5 174.76(8) . . . . ?
Si1 C1 C2 C3 177.57(7) . . . . ?
Ge1 C1 C2 C3 -5.06(9) . . . . ?
C1 C2 C3 C4 1.99(12) . . . . ?
C5 C2 C3 C4 -177.84(8) . . . . ?
C1 C2 C3 C6 -177.78(9) . . . . ?
C5 C2 C3 C6 2.40(12) . . . . ?
C6 C3 C4 Si2 1.13(14) . . . . ?
C2 C3 C4 Si2 -178.62(6) . . . . ?
C6 C3 C4 Ge1 -177.83(8) . . . . ?
C2 C3 C4 Ge1 2.43(10) . . . . ?
C10 Si2 C4 C3 176.70(9) . . . . ?
C11 Si2 C4 C3 -63.73(10) . . . . ?
C12 Si2 C4 C3 58.13(10) . . . . ?
C10 Si2 C4 Ge1 -4.55(8) . . . . ?
C11 Si2 C4 Ge1 115.01(6) . . . . ?
C12 Si2 C4 Ge1 -123.12(7) . . . . ?
C18 C13 C14 C15 1.01(15) . . . . ?
Ge1 C13 C14 C15 178.87(8) . . . . ?
C13 C14 C15 C16 -0.69(18) . . . . ?
C14 C15 C16 C17 -0.01(19) . . . . ?
C15 C16 C17 C18 0.4(2) . . . . ?
C16 C17 C18 C13 -0.04(18) . . . . ?
C14 C13 C18 C17 -0.64(15) . . . . ?
Ge1 C13 C18 C17 -178.59(9) . . . . ?
C20 N1 C19 N2 -1.39(10) . . . . ?
C22 N1 C19 N2 175.45(8) . . . . ?
C20 N1 C19 Ge1 173.17(6) . . . . ?
C22 N1 C19 Ge1 -9.99(13) . . . . ?
C21 N2 C19 N1 1.17(10) . . . . ?
C25 N2 C19 N1 -177.14(8) . . . . ?
C21 N2 C19 Ge1 -172.77(7) . . . . ?
C25 N2 C19 Ge1 8.92(14) . . . . ?
C19 N1 C20 C21 1.08(10) . . . . ?
C22 N1 C20 C21 -175.85(8) . . . . ?
C19 N1 C20 C23 -178.07(8) . . . . ?
C22 N1 C20 C23 5.00(14) . . . . ?
N1 C20 C21 N2 -0.33(10) . . . . ?
C23 C20 C21 N2 178.73(9) . . . . ?
N1 C20 C21 C24 -179.33(9) . . . . ?
C23 C20 C21 C24 -0.28(17) . . . . ?
C19 N2 C21 C20 -0.53(10) . . . . ?
C25 N2 C21 C20 177.87(8) . . . . ?
C19 N2 C21 C24 178.57(9) . . . . ?
C25 N2 C21 C24 -3.03(14) . . . . ?
C32 Si3 C26 C27 172.85(10) . . . . ?
C33 Si3 C26 C27 54.83(11) . . . . ?
C34 Si3 C26 C27 -67.22(11) . . . . ?
C32 Si3 C26 Ge2 -3.30(9) . . . . ?
C33 Si3 C26 Ge2 -121.31(7) . . . . ?
C34 Si3 C26 Ge2 116.63(7) . . . . ?
Si3 C26 C27 C30 2.71(15) . . . . ?
Ge2 C26 C27 C30 179.53(8) . . . . ?
Si3 C26 C27 C28 -176.77(7) . . . . ?
Ge2 C26 C27 C28 0.05(10) . . . . ?
C26 C27 C28 C29 -6.74(13) . . . . ?
C30 C27 C28 C29 173.75(9) . . . . ?
C26 C27 C28 C31 171.11(9) . . . . ?
C30 C27 C28 C31 -8.40(13) . . . . ?
C31 C28 C29 Si4 0.84(14) . . . . ?
C27 C28 C29 Si4 178.54(7) . . . . ?
C31 C28 C29 Ge2 -168.70(8) . . . . ?
C27 C28 C29 Ge2 9.00(10) . . . . ?
C35 Si4 C29 C28 157.23(9) . . . . ?
C36 Si4 C29 C28 -85.20(10) . . . . ?
C37 Si4 C29 C28 37.08(11) . . . . ?
C35 Si4 C29 Ge2 -35.12(7) . . . . ?
C36 Si4 C29 Ge2 82.46(7) . . . . ?
C37 Si4 C29 Ge2 -155.26(6) . . . . ?
C66 C38 C39 C40 -2.32(15) . . . . ?
Ge2 C38 C39 C40 179.87(8) . . . . ?
C38 C39 C40 C41 1.96(16) . . . . ?
C39 C40 C41 C42 0.20(18) . . . . ?
C40 C41 C42 C66 -1.9(2) . . . . ?
C44 N3 C43 N4 1.29(10) . . . . ?
C46 N3 C43 N4 -173.39(9) . . . . ?
C44 N3 C43 Ge2 -175.29(6) . . . . ?
C46 N3 C43 Ge2 10.03(13) . . . . ?
C45 N4 C43 N3 -0.57(10) . . . . ?
C49 N4 C43 N3 179.42(9) . . . . ?
C45 N4 C43 Ge2 175.81(7) . . . . ?
C49 N4 C43 Ge2 -4.20(14) . . . . ?
C43 N3 C44 C45 -1.52(10) . . . . ?
C46 N3 C44 C45 173.32(8) . . . . ?
C43 N3 C44 C47 177.20(9) . . . . ?
C46 N3 C44 C47 -7.96(14) . . . . ?
N3 C44 C45 N4 1.11(10) . . . . ?
C47 C44 C45 N4 -177.48(9) . . . . ?
N3 C44 C45 C48 -177.45(10) . . . . ?
C47 C44 C45 C48 3.96(18) . . . . ?
C43 N4 C45 C44 -0.36(10) . . . . ?
C49 N4 C45 C44 179.65(8) . . . . ?
C43 N4 C45 C48 178.36(9) . . . . ?
C49 N4 C45 C48 -1.63(14) . . . . ?
C41 C42 C66 C38 1.57(19) . . . . ?
C39 C38 C66 C42 0.56(16) . . . . ?
Ge2 C38 C66 C42 178.49(9) . . . . ?
O3 S1 C50 F1 63.76(12) . . . . ?
O1 S1 C50 F1 -56.49(11) . . . . ?
O2 S1 C50 F1 -175.94(11) . . . . ?
O3 S1 C50 F2 -57.14(11) . . . . ?
O1 S1 C50 F2 -177.39(9) . . . . ?
O2 S1 C50 F2 63.17(11) . . . . ?
O3 S1 C50 F3 -177.33(10) . . . . ?
O1 S1 C50 F3 62.42(10) . . . . ?
O2 S1 C50 F3 -57.02(11) . . . . ?
O4 S2 C51 F4 -59.89(11) . . . . ?
O6 S2 C51 F4 61.44(11) . . . . ?
O5 S2 C51 F4 -179.09(10) . . . . ?
O4 S2 C51 F6 60.45(12) . . . . ?
O6 S2 C51 F6 -178.21(10) . . . . ?
O5 S2 C51 F6 -58.74(11) . . . . ?
O4 S2 C51 F5 179.25(10) . . . . ?
O6 S2 C51 F5 -59.42(11) . . . . ?
O5 S2 C51 F5 60.06(10) . . . . ?
